data_7044431
loop_
_publ_author_name
'Otero, Antonio'
'Juan, Fernandez-Baeza'
'S\'ANCHEZ-BARBA MERLO, LUIS FERNANDO'
'Sobrino Ram\'irez, Sonia'
'Garc\'es Osado, Andr\'es'
'Lara, Agustin'
'Rodr\'iguez, Ana Mar\'ia'

_publ_section_title
;
 Mono- and Binuclear Chiral N,N,O-Scorpionate Zinc Alkyls as Efficient
 Initiators for the ROP of rac-Lactide.
;
_journal_name_full 'Dalton Trans.'
_journal_paper_doi 10.1039/C7DT03045B
_journal_year 2017
_chemical_formula_moiety 'C21 H29 N5 O Zn'
_chemical_formula_sum 'C21 H29 N5 O Zn'
_chemical_formula_weight 432.86
_chemical_name_systematic
;
 ?
;
_space_group_crystal_system monoclinic
_space_group_IT_number 14
_space_group_name_Hall '-P 2ybc'
_space_group_name_H-M_alt 'P 1 21/c 1'
_symmetry_space_group_name_Hall '-P 2ybc'
_symmetry_space_group_name_H-M 'P 1 21/c 1'
_atom_sites_solution_hydrogens geom
_audit_creation_method SHELXL-2013
_audit_update_record
;
2017-07-18 deposited with the CCDC.
2017-10-06 downloaded from the CCDC.
;
_cell_angle_alpha 90
_cell_angle_beta 91.966(3)
_cell_angle_gamma 90
_cell_formula_units_Z 4
_cell_length_a 13.201(3)
_cell_length_b 15.952(3)
_cell_length_c 10.310(2)
_cell_measurement_reflns_used 1940
_cell_measurement_temperature 240(2)
_cell_measurement_theta_max 18.962
_cell_measurement_theta_min 2.353
_cell_volume 2169.8(8)
_computing_cell_refinement 'Bruker SAINT V8.37 (Bruker AXS Inc. 2016)'
_computing_data_collection 'Bruker APEX'
_computing_data_reduction 'Bruker SAINT V8.37 (Bruker AXS Inc. 2016)'
_computing_molecular_graphics 'WINGX v2014.1 (Farrugia, 2012)'
_computing_publication_material 'WINGX v2014.1 (Farrugia, 2012)'
_computing_structure_refinement 'SHELXL-2013 (Sheldrick, 2013)'
_computing_structure_solution 'SHELXS-2013 (Sheldrick, 2013)'
_diffrn_ambient_temperature 240(2)
_diffrn_measured_fraction_theta_full 0.974
_diffrn_measured_fraction_theta_max 0.999
_diffrn_measurement_device_type 'CCD area detector, APEX'
_diffrn_measurement_method 'omega scans'
_diffrn_radiation_type MoK\a
_diffrn_radiation_wavelength 0.71073
_diffrn_reflns_av_R_equivalents 0.0533
_diffrn_reflns_av_unetI/netI 0.0524
_diffrn_reflns_Laue_measured_fraction_full 0.974
_diffrn_reflns_Laue_measured_fraction_max 0.999
_diffrn_reflns_limit_h_max 15
_diffrn_reflns_limit_h_min -15
_diffrn_reflns_limit_k_max 17
_diffrn_reflns_limit_k_min -18
_diffrn_reflns_limit_l_max 12
_diffrn_reflns_limit_l_min -12
_diffrn_reflns_number 14175
_diffrn_reflns_point_group_measured_fraction_full 0.974
_diffrn_reflns_point_group_measured_fraction_max 0.999
_diffrn_reflns_theta_full 25.242
_diffrn_reflns_theta_max 24.999
_diffrn_reflns_theta_min 2.353
_exptl_absorpt_coefficient_mu 1.152
_exptl_absorpt_correction_T_max 0.746
_exptl_absorpt_correction_T_min 0.6511
_exptl_absorpt_correction_type multi-scan
_exptl_absorpt_process_details SADABS
_exptl_crystal_colour colorless
_exptl_crystal_density_diffrn 1.325
_exptl_crystal_description prism
_exptl_crystal_F_000 912
_exptl_crystal_size_max 0.280
_exptl_crystal_size_mid 0.180
_exptl_crystal_size_min 0.120
_refine_diff_density_max 0.258
_refine_diff_density_min -0.310
_refine_diff_density_rms 0.054
_refine_ls_extinction_method none
_refine_ls_goodness_of_fit_ref 1.020
_refine_ls_hydrogen_treatment constr
_refine_ls_matrix_type full
_refine_ls_number_parameters 260
_refine_ls_number_reflns 3822
_refine_ls_number_restraints 0
_refine_ls_restrained_S_all 1.020
_refine_ls_R_factor_all 0.0660
_refine_ls_R_factor_gt 0.0419
_refine_ls_shift/su_max 0.006
_refine_ls_shift/su_mean 0.000
_refine_ls_structure_factor_coef Fsqd
_refine_ls_weighting_details 'w=1/[\s^2^(Fo^2^)+(0.0469P)^2^+0.2230P] where P=(Fo^2^+2Fc^2^)/3'
_refine_ls_weighting_scheme calc
_refine_ls_wR_factor_gt 0.0933
_refine_ls_wR_factor_ref 0.1026
_reflns_Friedel_coverage 0.000
_reflns_number_gt 2767
_reflns_number_total 3822
_reflns_threshold_expression 'I > 2\s(I)'
_cod_data_source_file c7dt03045b2.cif
_cod_data_source_block 4
_cod_original_cell_volume 2169.9(7)
_cod_database_code 7044431
_shelx_space_group_comment
;
The symmetry employed for this shelxl refinement is uniquely defined
by the following loop, which should always be used as a source of
symmetry information in preference to the above space-group names.
They are only intended as comments.
;
_shelx_estimated_absorpt_t_min 0.739
_shelx_estimated_absorpt_t_max 0.874
_shelxl_version_number 2013-4

loop_
_space_group_symop_operation_xyz
'x, y, z'
'-x, y+1/2, -z+1/2'
'-x, -y, -z'
'x, -y-1/2, z-1/2'

loop_
_atom_site_label
_atom_site_type_symbol
_atom_site_fract_x
_atom_site_fract_y
_atom_site_fract_z
_atom_site_U_iso_or_equiv
_atom_site_adp_type
_atom_site_occupancy
_atom_site_site_symmetry_order
_atom_site_calc_flag
_atom_site_refinement_flags_posn
_atom_site_refinement_flags_adp
Zn1 Zn 0.17549(3) 0.10225(3) 0.72336(3) 0.04396(15) Uani 1 1 d . .
O1 O 0.23426(15) 0.20966(13) 0.68434(18) 0.0395(5) Uani 1 1 d . .
N4 N 0.10272(17) 0.14809(17) 0.4601(2) 0.0362(6) Uani 1 1 d . .
N2 N 0.26786(18) 0.08879(15) 0.4660(2) 0.0331(6) Uani 1 1 d . .
N1 N 0.26577(18) 0.04457(17) 0.5795(2) 0.0383(6) Uani 1 1 d . .
N3 N 0.06587(19) 0.12075(16) 0.5745(2) 0.0397(7) Uani 1 1 d . .
C13 C 0.3588(2) 0.2524(2) 0.5337(3) 0.0342(7) Uani 1 1 d . .
C8 C -0.0324(2) 0.1056(2) 0.5510(3) 0.0406(8) Uani 1 1 d . .
C12 C 0.2482(2) 0.23212(19) 0.5573(3) 0.0340(7) Uani 1 1 d . .
H12 H 0.2094 0.2837 0.5412 0.041 Uiso 1 1 calc R U
C6 C 0.0292(2) 0.1480(2) 0.3648(3) 0.0410(8) Uani 1 1 d . .
C11 C 0.2103(2) 0.16637(19) 0.4536(3) 0.0331(7) Uani 1 1 d . .
H11 H 0.2222 0.1898 0.3676 0.040 Uiso 1 1 calc R U
C2 C 0.3764(2) -0.0117(2) 0.4474(3) 0.0467(8) Uani 1 1 d . .
H2 H 0.4248 -0.0480 0.4155 0.056 Uiso 1 1 calc R U
C1 C 0.3353(2) 0.0557(2) 0.3847(3) 0.0392(8) Uani 1 1 d . .
C3 C 0.3327(2) -0.0164(2) 0.5680(3) 0.0440(8) Uani 1 1 d . .
C7 C -0.0567(2) 0.1223(2) 0.4221(3) 0.0494(9) Uani 1 1 d . .
H7 H -0.1205 0.1169 0.3818 0.059 Uiso 1 1 calc R U
C10 C -0.0968(3) 0.0748(2) 0.6571(3) 0.0572(10) Uani 1 1 d . .
H10A H -0.0621 0.0305 0.7034 0.086 Uiso 1 1 calc R U
H10B H -0.1598 0.0540 0.6205 0.086 Uiso 1 1 calc R U
H10C H -0.1100 0.1199 0.7156 0.086 Uiso 1 1 calc R U
C4 C 0.3528(3) 0.0930(2) 0.2551(3) 0.0561(10) Uani 1 1 d . .
H4A H 0.2911 0.0913 0.2032 0.084 Uiso 1 1 calc R U
H4B H 0.4044 0.0618 0.2129 0.084 Uiso 1 1 calc R U
H4C H 0.3744 0.1502 0.2656 0.084 Uiso 1 1 calc R U
C17 C 0.5363(3) 0.2321(2) 0.5885(4) 0.0559(10) Uani 1 1 d . .
H17 H 0.5858 0.2027 0.6360 0.067 Uiso 1 1 calc R U
C16 C 0.5647(2) 0.2954(2) 0.5056(3) 0.0516(9) Uani 1 1 d . .
C14 C 0.3867(3) 0.3151(3) 0.4523(3) 0.0565(10) Uani 1 1 d . .
H14 H 0.3366 0.3438 0.4047 0.068 Uiso 1 1 calc R U
C18 C 0.4351(2) 0.2119(2) 0.6017(3) 0.0478(9) Uani 1 1 d . .
H18 H 0.4185 0.1694 0.6589 0.057 Uiso 1 1 calc R U
C9 C 0.0465(3) 0.1700(3) 0.2275(3) 0.0619(11) Uani 1 1 d . .
H9A H 0.0866 0.2201 0.2243 0.093 Uiso 1 1 calc R U
H9B H -0.0175 0.1792 0.1827 0.093 Uiso 1 1 calc R U
H9C H 0.0816 0.1249 0.1867 0.093 Uiso 1 1 calc R U
C5 C 0.3520(3) -0.0781(2) 0.6766(4) 0.0653(11) Uani 1 1 d . .
H5A H 0.4067 -0.0582 0.7322 0.098 Uiso 1 1 calc R U
H5B H 0.3696 -0.1315 0.6411 0.098 Uiso 1 1 calc R U
H5C H 0.2919 -0.0837 0.7259 0.098 Uiso 1 1 calc R U
C15 C 0.4873(3) 0.3378(3) 0.4380(3) 0.0652(12) Uani 1 1 d . .
H15 H 0.5031 0.3816 0.3828 0.078 Uiso 1 1 calc R U
N5 N 0.6661(2) 0.3167(3) 0.4911(4) 0.0860(12) Uani 1 1 d . .
C21 C 0.1416(3) 0.0464(3) 0.8849(3) 0.0729(12) Uani 1 1 d . .
H21A H 0.1999 0.0460 0.9431 0.109 Uiso 1 1 calc R U
H21B H 0.1208 -0.0102 0.8666 0.109 Uiso 1 1 calc R U
H21C H 0.0873 0.0760 0.9244 0.109 Uiso 1 1 calc R U
C20 C 0.7439(3) 0.2714(3) 0.5596(5) 0.0941(16) Uani 1 1 d . .
H20A H 0.7381 0.2803 0.6512 0.141 Uiso 1 1 calc R U
H20B H 0.8089 0.2907 0.5332 0.141 Uiso 1 1 calc R U
H20C H 0.7370 0.2127 0.5407 0.141 Uiso 1 1 calc R U
C19 C 0.6918(3) 0.3862(4) 0.4141(5) 0.111(2) Uani 1 1 d . .
H19A H 0.6720 0.3754 0.3252 0.166 Uiso 1 1 calc R U
H19B H 0.7636 0.3953 0.4211 0.166 Uiso 1 1 calc R U
H19C H 0.6571 0.4351 0.4438 0.166 Uiso 1 1 calc R U

loop_
_atom_site_aniso_label
_atom_site_aniso_U_11
_atom_site_aniso_U_22
_atom_site_aniso_U_33
_atom_site_aniso_U_23
_atom_site_aniso_U_13
_atom_site_aniso_U_12
Zn1 0.0448(3) 0.0496(3) 0.0374(2) 0.00359(18) -0.00048(16) -0.0081(2)
O1 0.0414(13) 0.0421(14) 0.0349(11) -0.0022(10) 0.0014(9) -0.0043(10)
N4 0.0263(14) 0.0439(17) 0.0382(14) 0.0017(12) -0.0013(11) -0.0052(12)
N2 0.0306(14) 0.0322(16) 0.0362(13) 0.0000(11) -0.0041(11) -0.0006(12)
N1 0.0378(15) 0.0375(17) 0.0390(14) 0.0027(12) -0.0065(11) -0.0018(13)
N3 0.0325(15) 0.0428(18) 0.0437(15) -0.0013(12) 0.0017(12) -0.0043(12)
C13 0.0281(16) 0.0376(19) 0.0367(16) -0.0027(14) -0.0029(13) -0.0026(14)
C8 0.0321(18) 0.037(2) 0.0528(19) -0.0026(16) 0.0062(15) -0.0027(15)
C12 0.0317(17) 0.0307(19) 0.0394(16) -0.0012(13) -0.0005(13) -0.0027(14)
C6 0.0312(18) 0.045(2) 0.0467(18) 0.0023(16) -0.0074(15) -0.0005(16)
C11 0.0281(16) 0.0365(19) 0.0345(16) 0.0046(13) -0.0003(13) -0.0004(14)
C2 0.0372(19) 0.041(2) 0.062(2) -0.0031(17) 0.0025(16) 0.0033(16)
C1 0.0331(18) 0.038(2) 0.0464(18) -0.0023(16) 0.0016(14) -0.0016(15)
C3 0.0393(19) 0.034(2) 0.058(2) 0.0049(16) -0.0110(16) 0.0002(16)
C7 0.0285(18) 0.061(3) 0.058(2) 0.0055(18) -0.0076(16) -0.0081(16)
C10 0.043(2) 0.069(3) 0.061(2) 0.0018(19) 0.0109(17) -0.0099(19)
C4 0.057(2) 0.055(3) 0.057(2) 0.0010(18) 0.0170(18) 0.0060(19)
C17 0.037(2) 0.045(2) 0.085(3) 0.006(2) -0.0081(18) 0.0025(17)
C16 0.0325(19) 0.061(3) 0.061(2) -0.0117(19) 0.0030(17) -0.0095(18)
C14 0.040(2) 0.078(3) 0.051(2) 0.0216(19) -0.0154(16) -0.0140(19)
C18 0.039(2) 0.032(2) 0.072(2) 0.0095(17) -0.0014(17) -0.0031(16)
C9 0.049(2) 0.089(3) 0.047(2) 0.0169(19) -0.0138(17) -0.018(2)
C5 0.068(3) 0.054(3) 0.072(3) 0.014(2) -0.012(2) 0.008(2)
C15 0.050(2) 0.094(3) 0.051(2) 0.022(2) -0.0050(18) -0.027(2)
N5 0.038(2) 0.105(3) 0.115(3) 0.018(3) 0.0027(19) -0.019(2)
C21 0.085(3) 0.086(3) 0.048(2) 0.010(2) 0.004(2) -0.022(3)
C20 0.039(2) 0.095(4) 0.148(4) -0.030(3) 0.003(3) 0.000(3)
C19 0.068(3) 0.179(6) 0.086(3) 0.013(3) 0.006(3) -0.061(4)

loop_
_atom_type_symbol
_atom_type_description
_atom_type_scat_dispersion_real
_atom_type_scat_dispersion_imag
_atom_type_scat_source
C C 0.0033 0.0016 'International Tables Vol C Tables 4.2.6.8 and 6.1.1.4'
H H 0.0000 0.0000 'International Tables Vol C Tables 4.2.6.8 and 6.1.1.4'
N N 0.0061 0.0033 'International Tables Vol C Tables 4.2.6.8 and 6.1.1.4'
O O 0.0106 0.0060 'International Tables Vol C Tables 4.2.6.8 and 6.1.1.4'
Zn Zn 0.2839 1.4301 'International Tables Vol C Tables 4.2.6.8 and 6.1.1.4'

loop_
_geom_angle_atom_site_label_1
_geom_angle_atom_site_label_2
_geom_angle_atom_site_label_3
_geom_angle
O1 Zn1 C21 133.48(14)
O1 Zn1 N3 89.69(9)
C21 Zn1 N3 121.08(14)
O1 Zn1 N1 89.99(9)
C21 Zn1 N1 122.93(16)
N3 Zn1 N1 86.55(9)
C12 O1 Zn1 119.83(17)
C6 N4 N3 111.0(2)
C6 N4 C11 130.0(2)
N3 N4 C11 118.8(2)
C1 N2 N1 111.2(3)
C1 N2 C11 129.1(3)
N1 N2 C11 119.2(2)
C3 N1 N2 105.6(2)
C3 N1 Zn1 140.1(2)
N2 N1 Zn1 113.51(19)
C8 N3 N4 106.0(2)
C8 N3 Zn1 138.7(2)
N4 N3 Zn1 114.92(17)
C14 C13 C18 116.8(3)
C14 C13 C12 122.3(3)
C18 C13 C12 120.7(3)
N3 C8 C7 109.4(3)
N3 C8 C10 120.2(3)
C7 C8 C10 130.5(3)
O1 C12 C13 111.5(2)
O1 C12 C11 115.2(2)
C13 C12 C11 108.5(2)
N4 C6 C7 105.8(3)
N4 C6 C9 124.1(3)
C7 C6 C9 130.1(3)
N4 C11 N2 109.5(2)
N4 C11 C12 113.1(2)
N2 C11 C12 110.9(2)
C1 C2 C3 107.3(3)
N2 C1 C2 106.0(3)
N2 C1 C4 121.8(3)
C2 C1 C4 132.2(3)
N1 C3 C2 109.8(3)
N1 C3 C5 120.6(3)
C2 C3 C5 129.5(3)
C6 C7 C8 107.8(3)
C16 C17 C18 120.9(3)
C17 C16 C15 117.0(3)
C17 C16 N5 121.8(3)
C15 C16 N5 121.2(4)
C13 C14 C15 122.3(3)
C13 C18 C17 122.3(3)
C14 C15 C16 120.6(3)
C16 N5 C19 120.1(4)
C16 N5 C20 120.1(4)
C19 N5 C20 119.7(4)

loop_
_geom_bond_atom_site_label_1
_geom_bond_atom_site_label_2
_geom_bond_distance
Zn1 O1 1.929(2)
Zn1 C21 1.954(3)
Zn1 N3 2.094(3)
Zn1 N1 2.142(3)
O1 C12 1.376(3)
N4 C6 1.357(4)
N4 N3 1.363(3)
N4 C11 1.454(3)
N2 C1 1.351(4)
N2 N1 1.367(3)
N2 C11 1.455(4)
N1 C3 1.323(4)
N3 C8 1.334(4)
C13 C14 1.366(4)
C13 C18 1.369(4)
C13 C12 1.524(4)
C8 C7 1.382(5)
C8 C10 1.492(4)
C12 C11 1.567(4)
C6 C7 1.360(4)
C6 C9 1.484(4)
C2 C1 1.358(4)
C2 C3 1.391(4)
C1 C4 1.489(4)
C3 C5 1.505(4)
C17 C16 1.383(5)
C17 C18 1.385(4)
C16 C15 1.392(5)
C16 N5 1.394(4)
C14 C15 1.389(4)
N5 C19 1.411(6)
N5 C20 1.423(5)
